data_7051091
loop_
_publ_author_name
'Touzani, Rachid'
'Ben-Hadda, Taibi'
'Elkadiri, Sghir'
'Ramdani, Abdelkrim'
'Maury, Olivier'
'Le Bozec, Hubert'
'Toupet, Loic'
'Dixneuf, Pierre H.'

_publ_section_title
;
 Solution, solid state structure and fluorescence studies of
 2,3-functionalized quinoxalines: evidence for a \p-delocalized
 keto-enamine form with N--H&#x00B7;&#x00B7;&#x00B7;O intramolecular
 hydrogen bonds
;
_journal_issue 3
_journal_name_full 'New Journal of Chemistry'
_journal_page_first 391
_journal_paper_doi 10.1039/b009667i
_journal_volume 25
_journal_year 2001
_chemical_formula_sum 'C12 H9 N O'
_chemical_formula_weight 183.20
_chemical_name_systematic
;

 ?

;
_space_group_IT_number 60
_symmetry_cell_setting orthorhombic
_symmetry_space_group_name_Hall '-P 2n 2ab'
_symmetry_space_group_name_H-M 'P b c n'
_atom_sites_solution_hydrogens geom
_atom_sites_solution_primary direct
_atom_sites_solution_secondary difmap
_audit_creation_method SHELXL-97
_cell_angle_alpha 90.00
_cell_angle_beta 90.00
_cell_angle_gamma 90.00
_cell_formula_units_Z 8
_cell_length_a 23.255(3)
_cell_length_b 11.484(2)
_cell_length_c 6.936(9)
_cell_measurement_temperature 293(2)
_cell_volume 1852(2)
_computing_structure_refinement 'SHELXL-97 (Sheldrick, 1997)'
_computing_structure_solution 'SHELXS-97 (Sheldrick, 1990)'
_diffrn_ambient_temperature 293(2)
_diffrn_measured_fraction_theta_full 0.879
_diffrn_measured_fraction_theta_max 0.879
_diffrn_radiation_monochromator graphite
_diffrn_radiation_source 'fine-focus sealed tube'
_diffrn_radiation_type MoK\a
_diffrn_radiation_wavelength 0.71069
_diffrn_reflns_av_R_equivalents 0.0000
_diffrn_reflns_av_sigmaI/netI 0.0468
_diffrn_reflns_limit_h_max 0
_diffrn_reflns_limit_h_min -29
_diffrn_reflns_limit_k_max 14
_diffrn_reflns_limit_k_min 0
_diffrn_reflns_limit_l_max 6
_diffrn_reflns_limit_l_min 0
_diffrn_reflns_number 1777
_diffrn_reflns_theta_full 26.95
_diffrn_reflns_theta_max 26.95
_diffrn_reflns_theta_min 3.17
_exptl_absorpt_coefficient_mu 0.085
_exptl_crystal_colour orange
_exptl_crystal_density_diffrn 1.314
_exptl_crystal_density_method 'not measured'
_exptl_crystal_description block
_exptl_crystal_F_000 768
_exptl_crystal_size_max 0.40
_exptl_crystal_size_mid 0.25
_exptl_crystal_size_min 0.10
_refine_diff_density_max 0.214
_refine_diff_density_min -0.172
_refine_diff_density_rms 0.035
_refine_ls_extinction_coef 0.0082(15)
_refine_ls_extinction_expression Fc^*^=kFc[1+0.001xFc^2^\l^3^/sin(2\q)]^-1/4^
_refine_ls_extinction_method SHELXL
_refine_ls_goodness_of_fit_ref 0.999
_refine_ls_hydrogen_treatment mixed
_refine_ls_matrix_type full
_refine_ls_number_parameters 132
_refine_ls_number_reflns 1777
_refine_ls_number_restraints 0
_refine_ls_restrained_S_all 0.999
_refine_ls_R_factor_all 0.1056
_refine_ls_R_factor_gt 0.0408
_refine_ls_shift/su_max 0.000
_refine_ls_shift/su_mean 0.000
_refine_ls_structure_factor_coef Fsqd
_refine_ls_weighting_details 'calc w=1/[\s^2^(Fo^2^)+(0.0552P)^2^+0.0686P] where P=(Fo^2^+2Fc^2^)/3'
_refine_ls_weighting_scheme calc
_refine_ls_wR_factor_gt 0.0957
_refine_ls_wR_factor_ref 0.1156
_reflns_number_gt 1005
_reflns_number_total 1777
_reflns_threshold_expression >2sigma(I)
_cod_data_source_file b009667i.txt
_cod_data_source_block trbis
_cod_depositor_comments
;
The following automatic conversions were performed:
'_atom_site_symetry_multiplicity' tag replaced with
'_atom_site_symmetry_multiplicity'.

Automatic conversion script
Id: cif_correct_tags 1440 2010-10-19 06:21:57Z saulius 

The following automatic conversions were performed:
'_symmetry_cell_setting' value 'Orthorhombic' changed to 'orthorhombic'
according to '/home/saulius/struct/CIF-dictionaries/cif_core.dic'
dictionary named 'cif_core.dic' version 2.4.1 from 2010-06-29.

Automatic conversion script
Id: cif_fix_enum 1527 2010-12-29 10:47:43Z saulius 
;
_cod_original_sg_symbol_H-M Pbcn
_cod_database_code 7051091

loop_
_symmetry_equiv_pos_as_xyz
'x, y, z'
'-x+1/2, -y+1/2, z+1/2'
'x+1/2, -y+1/2, -z'
'-x, y, -z+1/2'
'-x, -y, -z'
'x-1/2, y-1/2, -z-1/2'
'-x-1/2, y-1/2, z'
'x, -y, z-1/2'

loop_
_atom_site_label
_atom_site_type_symbol
_atom_site_fract_x
_atom_site_fract_y
_atom_site_fract_z
_atom_site_U_iso_or_equiv
_atom_site_adp_type
_atom_site_occupancy
_atom_site_symmetry_multiplicity
_atom_site_calc_flag
_atom_site_refinement_flags
_atom_site_disorder_assembly
_atom_site_disorder_group
O1 O 0.14455(5) 0.01245(12) 0.5675(2) 0.0480(4) Uani 1 1 d . . .
N1 N 0.05484(6) 0.12765(14) 0.6867(2) 0.0390(4) Uani 1 1 d . . .
H1 H 0.0899(8) 0.1216(15) 0.641(3) 0.047 Uiso 1 1 d . . .
C1 C 0.19304(8) -0.20184(19) 0.4564(3) 0.0512(6) Uani 1 1 d . . .
H1A H 0.2023 -0.1389 0.3779 0.061 Uiso 1 1 calc R . .
C2 C 0.22402(10) -0.3034(2) 0.4422(4) 0.0653(7) Uani 1 1 d . . .
H2 H 0.2539 -0.3088 0.3537 0.078 Uiso 1 1 calc R . .
C3 C 0.21119(9) -0.3969(2) 0.5576(4) 0.0664(8) Uani 1 1 d . . .
H3 H 0.2328 -0.4648 0.5492 0.080 Uiso 1 1 calc R . .
C4 C 0.16617(9) -0.38986(19) 0.6858(4) 0.0625(7) Uani 1 1 d . . .
H4 H 0.1569 -0.4533 0.7631 0.075 Uiso 1 1 calc R . .
C5 C 0.13468(8) -0.28780(17) 0.6993(3) 0.0506(6) Uani 1 1 d . . .
H5 H 0.1041 -0.2836 0.7855 0.061 Uiso 1 1 calc R . .
C6 C 0.14789(7) -0.19243(16) 0.5871(3) 0.0387(5) Uani 1 1 d . . .
C7 C 0.11796(7) -0.07872(16) 0.6091(3) 0.0372(5) Uani 1 1 d . . .
C8 C 0.05993(7) -0.07778(17) 0.6779(3) 0.0373(5) Uani 1 1 d . . .
H8 H 0.0416 -0.1487 0.6985 0.045 Uiso 1 1 calc R . .
C9 C 0.03011(7) 0.02277(15) 0.7150(3) 0.0340(5) Uani 1 1 d . . .
C10 C 0.02848(7) 0.23432(16) 0.7189(3) 0.0402(5) Uani 1 1 d . . .
C11 C 0.05710(9) 0.33860(17) 0.6914(3) 0.0523(6) Uani 1 1 d . . .
H11 H 0.0955 0.3389 0.6535 0.063 Uiso 1 1 calc R . .
C12 C 0.02837(9) 0.44172(19) 0.7205(4) 0.0643(7) Uani 1 1 d . . .
H12 H 0.0473 0.5120 0.7004 0.066(7) Uiso 1 1 calc R . .

loop_
_atom_site_aniso_label
_atom_site_aniso_U_11
_atom_site_aniso_U_22
_atom_site_aniso_U_33
_atom_site_aniso_U_23
_atom_site_aniso_U_13
_atom_site_aniso_U_12
O1 0.0363(7) 0.0516(9) 0.0562(11) 0.0010(7) 0.0077(7) -0.0055(7)
N1 0.0312(8) 0.0473(10) 0.0385(11) 0.0010(8) 0.0044(8) -0.0031(7)
C1 0.0385(10) 0.0622(14) 0.0529(15) -0.0040(12) 0.0082(10) 0.0009(10)
C2 0.0478(12) 0.0730(17) 0.075(2) -0.0153(15) 0.0159(13) 0.0084(12)
C3 0.0488(13) 0.0601(16) 0.090(2) -0.0209(15) -0.0084(14) 0.0136(11)
C4 0.0509(13) 0.0543(14) 0.082(2) 0.0077(14) -0.0073(13) 0.0041(11)
C5 0.0369(9) 0.0571(13) 0.0579(16) 0.0054(12) 0.0057(10) 0.0035(9)
C6 0.0284(9) 0.0493(12) 0.0384(13) -0.0020(10) -0.0021(9) -0.0019(8)
C7 0.0312(9) 0.0506(12) 0.0299(12) -0.0006(10) -0.0019(9) -0.0019(9)
C8 0.0328(9) 0.0426(11) 0.0366(12) -0.0004(9) 0.0007(9) -0.0026(8)
C9 0.0321(9) 0.0438(11) 0.0262(11) 0.0015(9) -0.0020(8) -0.0022(8)
C10 0.0425(10) 0.0443(11) 0.0337(12) -0.0020(10) -0.0015(9) 0.0032(8)
C11 0.0492(12) 0.0496(13) 0.0580(17) -0.0003(11) 0.0043(12) -0.0075(10)
C12 0.0670(14) 0.0456(13) 0.0802(19) 0.0015(13) 0.0029(15) -0.0078(11)

loop_
_atom_type_symbol
_atom_type_description
_atom_type_scat_dispersion_real
_atom_type_scat_dispersion_imag
_atom_type_scat_source
C C 0.0033 0.0016 'International Tables Vol C Tables 4.2.6.8 and 6.1.1.4'
H H 0.0000 0.0000 'International Tables Vol C Tables 4.2.6.8 and 6.1.1.4'
N N 0.0061 0.0033 'International Tables Vol C Tables 4.2.6.8 and 6.1.1.4'
O O 0.0106 0.0060 'International Tables Vol C Tables 4.2.6.8 and 6.1.1.4'

loop_
_geom_angle_atom_site_label_1
_geom_angle_atom_site_label_2
_geom_angle_atom_site_label_3
_geom_angle
_geom_angle_site_symmetry_1
_geom_angle_site_symmetry_3
_geom_angle_publ_flag
C9 N1 C10 125.20(15) . . ?
C9 N1 H1 112.2(12) . . ?
C10 N1 H1 122.5(12) . . ?
C2 C1 C6 120.5(2) . . ?
C2 C1 H1A 119.7 . . ?
C6 C1 H1A 119.7 . . ?
C3 C2 C1 120.6(2) . . ?
C3 C2 H2 119.7 . . ?
C1 C2 H2 119.7 . . ?
C2 C3 C4 119.8(2) . . ?
C2 C3 H3 120.1 . . ?
C4 C3 H3 120.1 . . ?
C3 C4 C5 119.7(2) . . ?
C3 C4 H4 120.1 . . ?
C5 C4 H4 120.1 . . ?
C6 C5 C4 121.1(2) . . ?
C6 C5 H5 119.5 . . ?
C4 C5 H5 119.5 . . ?
C5 C6 C1 118.33(18) . . ?
C5 C6 C7 122.37(17) . . ?
C1 C6 C7 119.21(17) . . ?
O1 C7 C8 122.49(18) . . ?
O1 C7 C6 118.70(15) . . ?
C8 C7 C6 118.81(16) . . ?
C9 C8 C7 123.07(18) . . ?
C9 C8 H8 118.5 . . ?
C7 C8 H8 118.5 . . ?
N1 C9 C8 120.60(16) . . ?
N1 C9 C9 116.77(10) . 4_556 ?
C8 C9 C9 122.63(10) . 4_556 ?
C11 C10 N1 121.98(17) . . ?
C11 C10 C10 120.00(11) . 4_556 ?
N1 C10 C10 118.01(10) . 4_556 ?
C12 C11 C10 119.46(19) . . ?
C12 C11 H11 120.3 . . ?
C10 C11 H11 120.3 . . ?
C11 C12 C12 120.51(12) . 4_556 ?
C11 C12 H12 119.7 . . ?
C12 C12 H12 119.7 4_556 . ?

loop_
_geom_bond_atom_site_label_1
_geom_bond_atom_site_label_2
_geom_bond_distance
_geom_bond_site_symmetry_2
_geom_bond_publ_flag
O1 C7 1.250(2) . ?
N1 C9 1.349(2) . ?
N1 C10 1.388(2) . ?
N1 H1 0.878(19) . ?
C1 C2 1.375(3) . ?
C1 C6 1.391(3) . ?
C1 H1A 0.9300 . ?
C2 C3 1.372(3) . ?
C2 H2 0.9300 . ?
C3 C4 1.376(3) . ?
C3 H3 0.9300 . ?
C4 C5 1.385(3) . ?
C4 H4 0.9300 . ?
C5 C6 1.378(3) . ?
C5 H5 0.9300 . ?
C6 C7 1.488(2) . ?
C7 C8 1.431(2) . ?
C8 C9 1.371(2) . ?
C8 H8 0.9300 . ?
C9 C9 1.482(3) 4_556 ?
C10 C11 1.383(2) . ?
C10 C10 1.393(4) 4_556 ?
C11 C12 1.375(3) . ?
C11 H11 0.9300 . ?
C12 C12 1.381(4) 4_556 ?
C12 H12 0.9300 . ?

loop_
_geom_torsion_atom_site_label_1
_geom_torsion_atom_site_label_2
_geom_torsion_atom_site_label_3
_geom_torsion_atom_site_label_4
_geom_torsion
_geom_torsion_site_symmetry_1
_geom_torsion_site_symmetry_2
_geom_torsion_site_symmetry_3
_geom_torsion_site_symmetry_4
_geom_torsion_publ_flag
C6 C1 C2 C3 -0.4(4) . . . . ?
C1 C2 C3 C4 1.4(4) . . . . ?
C2 C3 C4 C5 -0.9(4) . . . . ?
C3 C4 C5 C6 -0.5(3) . . . . ?
C4 C5 C6 C1 1.4(3) . . . . ?
C4 C5 C6 C7 -175.02(18) . . . . ?
C2 C1 C6 C5 -0.9(3) . . . . ?
C2 C1 C6 C7 175.59(19) . . . . ?
C5 C6 C7 O1 151.22(19) . . . . ?
C1 C6 C7 O1 -25.1(3) . . . . ?
C5 C6 C7 C8 -28.5(3) . . . . ?
C1 C6 C7 C8 155.16(18) . . . . ?
O1 C7 C8 C9 -4.1(3) . . . . ?
C6 C7 C8 C9 175.56(18) . . . . ?
C10 N1 C9 C8 179.72(19) . . . . ?
C10 N1 C9 C9 0.4(3) . . . 4_556 ?
C7 C8 C9 N1 0.3(3) . . . . ?
C7 C8 C9 C9 179.6(2) . . . 4_556 ?
C9 N1 C10 C11 178.3(2) . . . . ?
C9 N1 C10 C10 -1.6(3) . . . 4_556 ?
N1 C10 C11 C12 178.3(2) . . . . ?
C10 C10 C11 C12 -1.9(4) 4_556 . . . ?
C10 C11 C12 C12 0.9(4) . . . 4_556 ?
